data_4347467
loop_
_publ_author_name
'Kishore, Pilli V. V. N.'
'Liao, Jian-Hong'
'Hou, Hsing-Nan'
'Lin, Yan-Ru'
'Liu, C. W.'

_publ_section_title
;
 Ferrocene-Functionalized Cu(I)/Ag(I) Dithiocarbamate Clusters.
;
_journal_issue 7
_journal_name_full 'Inorganic chemistry'
_journal_page_first 3663
_journal_page_last 3673
_journal_paper_doi 10.1021/acs.inorgchem.6b00201
_journal_volume 55
_journal_year 2016
_chemical_formula_sum 'C109 H95 Cl9 Cu3 F6 Fe4 N2 P5 S4'
_chemical_formula_weight 2563.02
_space_group_crystal_system monoclinic
_space_group_IT_number 14
_space_group_name_Hall '-P 2yn'
_space_group_name_H-M_alt 'P 1 21/n 1'
_atom_sites_solution_hydrogens geom
_audit_creation_method SHELXL-2014/7
_cell_angle_alpha 90
_cell_angle_beta 110.188(11)
_cell_angle_gamma 90
_cell_formula_units_Z 4
_cell_length_a 15.708(7)
_cell_length_b 34.184(15)
_cell_length_c 22.178(9)
_cell_measurement_reflns_used 8369
_cell_measurement_temperature 296(2)
_cell_measurement_theta_max 27.55
_cell_measurement_theta_min 2.28
_cell_volume 11177(8)
_computing_cell_refinement 'Bruker SAINT'
_computing_data_collection 'Bruker APEX2'
_computing_data_reduction 'Bruker SAINT'
_computing_molecular_graphics 'Bruker SHELXTL'
_computing_publication_material 'Bruker SHELXTL'
_computing_structure_refinement 'SHELXL-2014/7 (Sheldrick, 2014)'
_computing_structure_solution 'SHELXS-97 (Sheldrick 2008)'
_diffrn_ambient_temperature 296(2)
_diffrn_measured_fraction_theta_full 0.992
_diffrn_measured_fraction_theta_max 0.992
_diffrn_measurement_device_type 'Bruker APEX-II CCD'
_diffrn_measurement_method '\f and \w scans'
_diffrn_radiation_type MoK\a
_diffrn_radiation_wavelength 0.71073
_diffrn_reflns_av_R_equivalents 0.0489
_diffrn_reflns_av_unetI/netI 0.0913
_diffrn_reflns_Laue_measured_fraction_full 0.992
_diffrn_reflns_Laue_measured_fraction_max 0.992
_diffrn_reflns_limit_h_max 18
_diffrn_reflns_limit_h_min -15
_diffrn_reflns_limit_k_max 40
_diffrn_reflns_limit_k_min -33
_diffrn_reflns_limit_l_max 15
_diffrn_reflns_limit_l_min -26
_diffrn_reflns_number 32587
_diffrn_reflns_point_group_measured_fraction_full 0.992
_diffrn_reflns_point_group_measured_fraction_max 0.992
_diffrn_reflns_theta_full 25.000
_diffrn_reflns_theta_max 25.000
_diffrn_reflns_theta_min 1.504
_exptl_absorpt_coefficient_mu 1.483
_exptl_absorpt_correction_T_max 0.7454
_exptl_absorpt_correction_T_min 0.4358
_exptl_absorpt_correction_type multi-scan
_exptl_absorpt_process_details SADABS
_exptl_crystal_colour yellow
_exptl_crystal_density_diffrn 1.523
_exptl_crystal_description plate
_exptl_crystal_F_000 5200
_exptl_crystal_size_max 0.450
_exptl_crystal_size_mid 0.080
_exptl_crystal_size_min 0.030
_refine_diff_density_max 1.692
_refine_diff_density_min -0.757
_refine_diff_density_rms 0.137
_refine_ls_extinction_method none
_refine_ls_goodness_of_fit_ref 1.058
_refine_ls_hydrogen_treatment constr
_refine_ls_matrix_type full
_refine_ls_number_parameters 1255
_refine_ls_number_reflns 19546
_refine_ls_number_restraints 1758
_refine_ls_restrained_S_all 1.041
_refine_ls_R_factor_all 0.1461
_refine_ls_R_factor_gt 0.0977
_refine_ls_shift/su_max 0.000
_refine_ls_shift/su_mean 0.000
_refine_ls_structure_factor_coef Fsqd
_refine_ls_weighting_details 'w=1/[\s^2^(Fo^2^)+(0.1410P)^2^+49.6757P] where P=(Fo^2^+2Fc^2^)/3'
_refine_ls_weighting_scheme calc
_refine_ls_wR_factor_gt 0.2623
_refine_ls_wR_factor_ref 0.2972
_reflns_Friedel_coverage 0.000
_reflns_number_gt 12116
_reflns_number_total 19546
_reflns_threshold_expression 'I > 2\s(I)'
_cod_data_source_file ic6b00201_si_002.cif
_cod_data_source_block 3
_cod_original_sg_symbol_H-M 'P 21/n'
_cod_database_code 4347467
_shelx_shelxl_version_number 2014/7
_shelx_space_group_comment
; 
The symmetry employed for this shelxl refinement is uniquely defined 
by the following loop, which should always be used as a source of 
symmetry information in preference to the above space-group names. 
They are only intended as comments. 
;
_shelx_estimated_absorpt_t_min 0.555
_shelx_estimated_absorpt_t_max 0.957

loop_
_space_group_symop_operation_xyz
'x, y, z'
'-x+1/2, y+1/2, -z+1/2'
'-x, -y, -z'
'x-1/2, -y-1/2, z-1/2'

loop_
_atom_site_label
_atom_site_type_symbol
_atom_site_fract_x
_atom_site_fract_y
_atom_site_fract_z
_atom_site_U_iso_or_equiv
_atom_site_adp_type
_atom_site_occupancy
_atom_site_site_symmetry_order
_atom_site_calc_flag
_atom_site_refinement_flags_posn
_atom_site_refinement_flags_adp
_atom_site_refinement_flags_occupancy
_atom_site_disorder_assembly
_atom_site_disorder_group
C1 C 0.2992(6) 0.1450(3) 0.2391(4) 0.0461(19) Uani 1 1 d . U . . .
C2 C 0.3509(7) 0.0965(3) 0.1750(5) 0.062(2) Uani 1 1 d . U . . .
H2A H 0.3531 0.0683 0.1800 0.074 Uiso 1 1 calc R U . . .
H2B H 0.2938 0.1031 0.1417 0.074 Uiso 1 1 calc R U . . .
C3 C 0.4260(8) 0.1089(3) 0.1536(5) 0.068(2) Uani 1 1 d . U . . .
C4 C 0.4234(10) 0.1398(4) 0.1084(6) 0.086(3) Uani 1 1 d . U . . .
H4 H 0.3717 0.1568 0.0865 0.103 Uiso 1 1 calc R U . . .
C5 C 0.5088(11) 0.1404(5) 0.1013(8) 0.103(3) Uani 1 1 d . U . . .
H5 H 0.5263 0.1580 0.0728 0.123 Uiso 1 1 calc R U . . .
C6 C 0.5635(11) 0.1120(5) 0.1387(7) 0.098(3) Uani 1 1 d . U . . .
H6 H 0.6263 0.1067 0.1422 0.117 Uiso 1 1 calc R U . . .
C7 C 0.5147(9) 0.0915(4) 0.1718(6) 0.086(3) Uani 1 1 d . U . . .
H7 H 0.5377 0.0701 0.2026 0.103 Uiso 1 1 calc R U . . .
C8 C 0.4477(18) 0.0720(7) -0.0158(11) 0.095(3) Uani 0.5 1 d G U P A 1
H8 H 0.4665 0.0890 -0.0446 0.114 Uiso 0.5 1 calc R U P A 1
C9 C 0.5042(14) 0.0455(8) 0.0298(12) 0.095(3) Uani 0.5 1 d G U P A 1
H9 H 0.5687 0.0406 0.0377 0.114 Uiso 0.5 1 calc R U P A 1
C10 C 0.4514(18) 0.0276(7) 0.0628(11) 0.095(3) Uani 0.5 1 d G U P A 1
H10 H 0.4725 0.0078 0.0967 0.114 Uiso 0.5 1 calc R U P A 1
C11 C 0.3622(16) 0.0432(8) 0.0376(13) 0.095(3) Uani 0.5 1 d G U P A 1
H11 H 0.3109 0.0359 0.0509 0.114 Uiso 0.5 1 calc R U P A 1
C12 C 0.3599(16) 0.0706(7) -0.0110(11) 0.095(3) Uani 0.5 1 d G U P A 1
H12 H 0.3073 0.0861 -0.0364 0.114 Uiso 0.5 1 calc R U P A 1
C8B C 0.402(2) 0.0805(7) -0.0244(12) 0.108(6) Uani 0.5 1 d G U P A 2
H8B H 0.3981 0.1015 -0.0554 0.129 Uiso 0.5 1 calc R U P A 2
C9B C 0.4763(16) 0.0547(9) 0.0022(14) 0.108(6) Uani 0.5 1 d G U P A 2
H9B H 0.5328 0.0547 -0.0073 0.130 Uiso 0.5 1 calc R U P A 2
C10B C 0.4539(19) 0.0285(8) 0.0441(12) 0.115(6) Uani 0.5 1 d G U P A 2
H10B H 0.4920 0.0072 0.0685 0.138 Uiso 0.5 1 calc R U P A 2
C11B C 0.366(2) 0.0381(9) 0.0434(14) 0.110(6) Uani 0.5 1 d G U P A 2
H11B H 0.3321 0.0246 0.0672 0.132 Uiso 0.5 1 calc R U P A 2
C12B C 0.3335(15) 0.0703(9) 0.0010(13) 0.110(7) Uani 0.5 1 d G U P A 2
H12B H 0.2741 0.0829 -0.0094 0.132 Uiso 0.5 1 calc R U P A 2
C13 C 0.4159(8) 0.0971(4) 0.2945(5) 0.076(3) Uani 1 1 d . U . . .
H13A H 0.4361 0.1170 0.3275 0.091 Uiso 1 1 calc R U . . .
H13B H 0.4688 0.0878 0.2855 0.091 Uiso 1 1 calc R U . . .
C14 C 0.3774(10) 0.0643(3) 0.3193(6) 0.140(3) Uani 1 1 d G U . . .
C15 C 0.2934(9) 0.0471(4) 0.2887(5) 0.140(3) Uani 1 1 d G U . . .
H15 H 0.2565 0.0561 0.2486 0.168 Uiso 1 1 calc R U . . .
C16 C 0.2646(8) 0.0163(4) 0.3179(6) 0.140(3) Uani 1 1 d G U . . .
H16 H 0.2084 0.0048 0.2974 0.168 Uiso 1 1 calc R U . . .
C17 C 0.3197(10) 0.0028(3) 0.3778(6) 0.140(3) Uani 1 1 d G U . . .
H17 H 0.3005 -0.0177 0.3973 0.168 Uiso 1 1 calc R U . . .
C18 C 0.4037(9) 0.0201(4) 0.4084(5) 0.140(3) Uani 1 1 d G U . . .
H18 H 0.4407 0.0111 0.4485 0.168 Uiso 1 1 calc R U . . .
C19 C 0.4326(8) 0.0508(4) 0.3792(6) 0.140(3) Uani 1 1 d G U . . .
H19 H 0.4888 0.0624 0.3997 0.168 Uiso 1 1 calc R U . . .
C20 C 0.0471(5) 0.2595(3) 0.1953(4) 0.0432(18) Uani 1 1 d . U . . .
C21 C 0.0227(7) 0.3225(3) 0.2442(5) 0.056(2) Uani 1 1 d . U . . .
H21A H -0.0285 0.3285 0.2575 0.067 Uiso 1 1 calc R U . . .
H21B H 0.0716 0.3131 0.2816 0.067 Uiso 1 1 calc R U . . .
C22 C 0.0523(7) 0.3584(3) 0.2208(5) 0.063(2) Uani 1 1 d . U . . .
C23 C 0.1432(8) 0.3668(4) 0.2272(7) 0.082(3) Uani 1 1 d . U . . .
H23 H 0.1958 0.3501 0.2482 0.099 Uiso 1 1 calc R U . . .
C24 C 0.1455(11) 0.4035(4) 0.1988(7) 0.095(3) Uani 1 1 d . U . . .
H24 H 0.2003 0.4164 0.1970 0.114 Uiso 1 1 calc R U . . .
C25 C 0.0558(11) 0.4190(4) 0.1735(8) 0.095(3) Uani 1 1 d . U . . .
H25 H 0.0373 0.4439 0.1509 0.114 Uiso 1 1 calc R U . . .
C26 C -0.0009(9) 0.3909(3) 0.1881(6) 0.077(3) Uani 1 1 d . U . . .
H26 H -0.0666 0.3936 0.1777 0.093 Uiso 1 1 calc R U . . .
C27 C 0.0555(14) 0.4047(7) 0.3519(14) 0.101(6) Uani 0.5 1 d G U P B 1
H27 H 0.0107 0.3864 0.3573 0.121 Uiso 0.5 1 calc R U P B 1
C28 C 0.1504(15) 0.3982(6) 0.3709(12) 0.098(6) Uani 0.5 1 d G U P B 1
H28 H 0.1824 0.3743 0.3910 0.118 Uiso 0.5 1 calc R U P B 1
C29 C 0.1903(12) 0.4315(8) 0.3532(15) 0.109(6) Uani 0.5 1 d G U P B 1
H29 H 0.2550 0.4352 0.3605 0.131 Uiso 0.5 1 calc R U P B 1
C30 C 0.120(2) 0.4587(6) 0.3232(14) 0.113(6) Uani 0.5 1 d G U P B 1
H30 H 0.1280 0.4849 0.3079 0.135 Uiso 0.5 1 calc R U P B 1
C31 C 0.0367(13) 0.4421(8) 0.3224(15) 0.111(6) Uani 0.5 1 d G U P B 1
H31 H -0.0229 0.4547 0.3059 0.134 Uiso 0.5 1 calc R U P B 1
C27B C 0.089(2) 0.4087(7) 0.3622(14) 0.110(6) Uani 0.5 1 d G U P B 2
H27B H 0.0752 0.3859 0.3840 0.132 Uiso 0.5 1 calc R U P B 2
C28B C 0.1758(15) 0.4197(8) 0.3618(13) 0.108(6) Uani 0.5 1 d G U P B 2
H28B H 0.2331 0.4063 0.3846 0.130 Uiso 0.5 1 calc R U P B 2
C29B C 0.1656(14) 0.4540(8) 0.3239(13) 0.102(5) Uani 0.5 1 d G U P B 2
H29B H 0.2146 0.4685 0.3161 0.122 Uiso 0.5 1 calc R U P B 2
C30B C 0.0723(17) 0.4643(6) 0.3009(12) 0.103(5) Uani 0.5 1 d G U P B 2
H30B H 0.0452 0.4866 0.2732 0.123 Uiso 0.5 1 calc R U P B 2
C31B C 0.0248(12) 0.4363(9) 0.3246(15) 0.108(7) Uani 0.5 1 d G U P B 2
H31B H -0.0409 0.4355 0.3152 0.129 Uiso 0.5 1 calc R U P B 2
C32 C -0.0934(6) 0.2952(3) 0.1448(5) 0.051(2) Uani 1 1 d . U . . .
H32A H -0.0876 0.2894 0.1035 0.062 Uiso 1 1 calc R U . . .
H32B H -0.1117 0.3224 0.1438 0.062 Uiso 1 1 calc R U . . .
C33 C -0.1674(6) 0.2699(3) 0.1526(5) 0.054(2) Uani 1 1 d . U . . .
C34 C -0.2354(7) 0.2552(4) 0.1003(6) 0.070(3) Uani 1 1 d . U . . .
H34 H -0.2330 0.2593 0.0595 0.084 Uiso 1 1 calc R U . . .
C35 C -0.3067(7) 0.2346(4) 0.1066(7) 0.079(3) Uani 1 1 d . U . . .
H35 H -0.3523 0.2256 0.0701 0.095 Uiso 1 1 calc R U . . .
C36 C -0.3117(8) 0.2274(4) 0.1632(7) 0.086(3) Uani 1 1 d . U . . .
H36 H -0.3603 0.2132 0.1667 0.103 Uiso 1 1 calc R U . . .
C37 C -0.2426(9) 0.2414(4) 0.2196(7) 0.093(4) Uani 1 1 d . U . . .
H37 H -0.2459 0.2362 0.2599 0.112 Uiso 1 1 calc R U . . .
C38 C -0.1699(7) 0.2627(4) 0.2142(6) 0.074(3) Uani 1 1 d . U . . .
H38 H -0.1241 0.2719 0.2505 0.088 Uiso 1 1 calc R U . . .
C39 C -0.0684(7) 0.1672(3) 0.2723(5) 0.062(2) Uani 1 1 d . U . . .
H39 H -0.0575 0.1819 0.2377 0.074 Uiso 1 1 calc R U . . .
C40 C -0.1472(7) 0.1447(3) 0.2654(6) 0.068(2) Uani 1 1 d . U . . .
H40 H -0.1995 0.1406 0.2261 0.082 Uiso 1 1 calc R U . . .
C41 C -0.1321(8) 0.1272(4) 0.3274(6) 0.073(3) Uani 1 1 d . U . . .
H41 H -0.1734 0.1091 0.3380 0.087 Uiso 1 1 calc R U . . .
C42 C -0.0480(8) 0.1408(4) 0.3708(6) 0.070(2) Uani 1 1 d . U . . .
H42 H -0.0214 0.1341 0.4165 0.084 Uiso 1 1 calc R U . . .
C43 C -0.0095(7) 0.1661(3) 0.3365(5) 0.059(2) Uani 1 1 d . U . . .
C44 C 0.0212(7) 0.0881(3) 0.2314(5) 0.060(2) Uani 1 1 d . U . . .
C45 C -0.0473(8) 0.0638(3) 0.2400(6) 0.072(3) Uani 1 1 d . U . . .
H45 H -0.1043 0.0565 0.2063 0.087 Uiso 1 1 calc R U . . .
C46 C -0.0202(9) 0.0524(4) 0.3061(6) 0.081(3) Uani 1 1 d . U . . .
H46 H -0.0545 0.0357 0.3255 0.097 Uiso 1 1 calc R U . . .
C47 C 0.0654(9) 0.0688(4) 0.3374(6) 0.082(3) Uani 1 1 d . U . . .
H47 H 0.1005 0.0663 0.3833 0.099 Uiso 1 1 calc R U . . .
C48 C 0.0910(7) 0.0920(3) 0.2926(5) 0.066(2) Uani 1 1 d . U . . .
H48 H 0.1469 0.1073 0.3020 0.079 Uiso 1 1 calc R U . . .
C49 C 0.0735(6) 0.0743(2) 0.1217(4) 0.061(2) Uani 1 1 d G U . . .
C50 C 0.0878(7) 0.0357(2) 0.1422(4) 0.103(5) Uani 1 1 d G U . . .
H50 H 0.0771 0.0280 0.1792 0.124 Uiso 1 1 calc R U . . .
C51 C 0.1182(8) 0.0086(2) 0.1075(6) 0.136(6) Uani 1 1 d G U . . .
H51 H 0.1278 -0.0173 0.1213 0.164 Uiso 1 1 calc R U . . .
C52 C 0.1343(8) 0.0201(3) 0.0523(5) 0.123(5) Uani 1 1 d G U . . .
H52 H 0.1547 0.0020 0.0291 0.148 Uiso 1 1 calc R U . . .
C53 C 0.1200(8) 0.0587(3) 0.0318(4) 0.114(5) Uani 1 1 d G U . . .
H53 H 0.1308 0.0665 -0.0051 0.136 Uiso 1 1 calc R U . . .
C54 C 0.0896(7) 0.0859(2) 0.0665(4) 0.086(4) Uani 1 1 d G U . . .
H54 H 0.0801 0.1117 0.0528 0.103 Uiso 1 1 calc R U . . .
C55 C -0.0975(7) 0.1082(3) 0.1066(5) 0.057(2) Uani 1 1 d . U . . .
C56 C -0.1325(8) 0.0742(4) 0.0744(7) 0.083(3) Uani 1 1 d . U . . .
H56 H -0.0957 0.0526 0.0762 0.099 Uiso 1 1 calc R U . . .
C57 C -0.2278(9) 0.0731(4) 0.0382(8) 0.103(5) Uani 1 1 d . U . . .
H57 H -0.2531 0.0508 0.0149 0.123 Uiso 1 1 calc R U . . .
C58 C -0.2811(8) 0.1041(4) 0.0375(6) 0.080(3) Uani 1 1 d . U . . .
H58 H -0.3432 0.1027 0.0154 0.095 Uiso 1 1 calc R U . . .
C59 C -0.2447(7) 0.1371(4) 0.0686(6) 0.071(3) Uani 1 1 d . U . . .
H59 H -0.2817 0.1585 0.0672 0.086 Uiso 1 1 calc R U . . .
C60 C -0.1522(6) 0.1394(3) 0.1030(5) 0.056(2) Uani 1 1 d . U . . .
H60 H -0.1277 0.1626 0.1237 0.067 Uiso 1 1 calc R U . . .
C61 C 0.1559(7) 0.1667(3) 0.4442(5) 0.060(2) Uani 1 1 d . U . . .
C62 C 0.1310(8) 0.1732(4) 0.4992(5) 0.073(3) Uani 1 1 d . U . . .
H62 H 0.0868 0.1917 0.4976 0.087 Uiso 1 1 calc R U . . .
C63 C 0.1721(9) 0.1523(4) 0.5554(6) 0.084(3) Uani 1 1 d . U . . .
H63 H 0.1560 0.1568 0.5913 0.101 Uiso 1 1 calc R U . . .
C64 C 0.2353(9) 0.1255(4) 0.5573(6) 0.086(3) Uani 1 1 d . U . . .
H64 H 0.2622 0.1113 0.5948 0.103 Uiso 1 1 calc R U . . .
C65 C 0.2622(9) 0.1183(5) 0.5037(6) 0.093(4) Uani 1 1 d . U . . .
H65 H 0.3063 0.0997 0.5058 0.111 Uiso 1 1 calc R U . . .
C66 C 0.2212(8) 0.1396(4) 0.4478(6) 0.079(3) Uani 1 1 d . U . . .
H66 H 0.2385 0.1353 0.4122 0.094 Uiso 1 1 calc R U . . .
C67 C 0.0635(7) 0.2382(3) 0.3932(4) 0.056(2) Uani 1 1 d . U . . .
C68 C -0.0229(9) 0.2458(4) 0.3922(7) 0.085(3) Uani 1 1 d . U . . .
H68 H -0.0683 0.2271 0.3777 0.101 Uiso 1 1 calc R U . . .
C69 C -0.0411(12) 0.2820(5) 0.4133(8) 0.111(5) Uani 1 1 d . U . . .
H69 H -0.0991 0.2869 0.4139 0.133 Uiso 1 1 calc R U . . .
C70 C 0.0240(11) 0.3112(5) 0.4336(7) 0.097(4) Uani 1 1 d . U . . .
H70 H 0.0121 0.3347 0.4502 0.117 Uiso 1 1 calc R U . . .
C71 C 0.1039(11) 0.3039(4) 0.4282(7) 0.096(4) Uani 1 1 d . U . . .
H71 H 0.1463 0.3240 0.4361 0.115 Uiso 1 1 calc R U . . .
C72 C 0.1263(9) 0.2673(4) 0.4114(5) 0.072(3) Uani 1 1 d . U . . .
H72 H 0.1851 0.2625 0.4125 0.086 Uiso 1 1 calc R U . . .
C73 C 0.3285(6) 0.2776(3) 0.0747(4) 0.0519(19) Uani 1 1 d . U . . .
C74 C 0.4173(6) 0.2619(3) 0.1035(5) 0.057(2) Uani 1 1 d . U . . .
H74 H 0.4328 0.2380 0.1293 0.069 Uiso 1 1 calc R U . . .
C75 C 0.4785(7) 0.2863(3) 0.0884(5) 0.061(2) Uani 1 1 d . U . . .
H75 H 0.5444 0.2826 0.1028 0.073 Uiso 1 1 calc R U . . .
C76 C 0.4324(7) 0.3166(4) 0.0531(6) 0.069(2) Uani 1 1 d . U . . .
H76 H 0.4599 0.3383 0.0374 0.083 Uiso 1 1 calc R U . . .
C77 C 0.3367(7) 0.3121(3) 0.0411(5) 0.060(2) Uani 1 1 d . U . . .
H77 H 0.2876 0.3294 0.0156 0.072 Uiso 1 1 calc R U . . .
C78 C 0.3409(7) 0.3378(3) 0.1922(5) 0.058(2) Uani 1 1 d . U . . .
H78 H 0.2756 0.3346 0.1831 0.070 Uiso 1 1 calc R U . . .
C79 C 0.4103(6) 0.3109(3) 0.2300(4) 0.0514(19) Uani 1 1 d . U . . .
C80 C 0.4957(7) 0.3270(3) 0.2294(5) 0.062(2) Uani 1 1 d . U . . .
H80 H 0.5559 0.3154 0.2499 0.075 Uiso 1 1 calc R U . . .
C81 C 0.4767(8) 0.3616(4) 0.1932(5) 0.069(2) Uani 1 1 d . U . . .
H81 H 0.5218 0.3782 0.1843 0.083 Uiso 1 1 calc R U . . .
C82 C 0.3806(7) 0.3685(3) 0.1703(5) 0.067(2) Uani 1 1 d . U . . .
H82 H 0.3489 0.3907 0.1439 0.080 Uiso 1 1 calc R U . . .
C83 C 0.1391(6) 0.2929(3) 0.0445(4) 0.0472(19) Uani 1 1 d . U . . .
C84 C 0.0996(7) 0.3143(3) 0.0802(5) 0.055(2) Uani 1 1 d . U . . .
H84 H 0.1172 0.3102 0.1242 0.067 Uiso 1 1 calc R U . . .
C85 C 0.0341(7) 0.3419(3) 0.0515(5) 0.067(3) Uani 1 1 d . U . . .
H85 H 0.0081 0.3566 0.0759 0.080 Uiso 1 1 calc R U . . .
C86 C 0.0074(8) 0.3476(4) -0.0149(6) 0.079(3) Uani 1 1 d . U . . .
H86 H -0.0381 0.3655 -0.0349 0.095 Uiso 1 1 calc R U . . .
C87 C 0.0475(8) 0.3270(4) -0.0505(6) 0.078(3) Uani 1 1 d . U . . .
H87 H 0.0308 0.3311 -0.0945 0.093 Uiso 1 1 calc R U . . .
C88 C 0.1140(7) 0.2997(3) -0.0194(5) 0.064(3) Uani 1 1 d . U . . .
H88 H 0.1420 0.2858 -0.0433 0.077 Uiso 1 1 calc R U . . .
C89 C 0.2003(6) 0.2178(3) 0.0242(4) 0.050(2) Uani 1 1 d . U . . .
C90 C 0.1192(6) 0.1985(3) 0.0106(4) 0.054(2) Uani 1 1 d . U . . .
H90 H 0.0795 0.2051 0.0318 0.064 Uiso 1 1 calc R U . . .
C91 C 0.0970(7) 0.1686(3) -0.0358(5) 0.063(2) Uani 1 1 d . U . . .
H91 H 0.0410 0.1562 -0.0463 0.076 Uiso 1 1 calc R U . . .
C92 C 0.1555(8) 0.1574(4) -0.0654(6) 0.076(3) Uani 1 1 d . U . . .
H92 H 0.1408 0.1369 -0.0948 0.091 Uiso 1 1 calc R U . . .
C93 C 0.2369(9) 0.1768(4) -0.0516(6) 0.079(3) Uani 1 1 d . U . . .
H93 H 0.2765 0.1697 -0.0728 0.095 Uiso 1 1 calc R U . . .
C94 C 0.2603(7) 0.2063(3) -0.0071(5) 0.063(3) Uani 1 1 d . U . . .
H94 H 0.3161 0.2187 0.0025 0.076 Uiso 1 1 calc R U . . .
C95 C 0.3808(5) 0.2790(3) 0.3395(4) 0.051(2) Uani 1 1 d . U . . .
C96 C 0.3619(7) 0.3166(4) 0.3524(5) 0.065(2) Uani 1 1 d . U . . .
H96 H 0.3539 0.3364 0.3220 0.078 Uiso 1 1 calc R U . . .
C97 C 0.3548(8) 0.3248(4) 0.4146(6) 0.080(3) Uani 1 1 d . U . . .
H97 H 0.3413 0.3501 0.4238 0.096 Uiso 1 1 calc R U . . .
C98 C 0.3670(8) 0.2969(4) 0.4590(6) 0.081(3) Uani 1 1 d . U . . .
H98 H 0.3627 0.3030 0.4987 0.097 Uiso 1 1 calc R U . . .
C99 C 0.3860(8) 0.2593(4) 0.4461(5) 0.080(3) Uani 1 1 d . U . . .
H99 H 0.3947 0.2396 0.4765 0.096 Uiso 1 1 calc R U . . .
C100 C 0.3918(7) 0.2515(4) 0.3864(5) 0.065(2) Uani 1 1 d . U . . .
H100 H 0.4039 0.2260 0.3775 0.077 Uiso 1 1 calc R U . . .
C101 C 0.4919(6) 0.2377(3) 0.2835(4) 0.0491(19) Uani 1 1 d . U . . .
C102 C 0.4929(6) 0.2023(3) 0.2567(5) 0.055(2) Uani 1 1 d . U . . .
H102 H 0.4398 0.1928 0.2263 0.066 Uiso 1 1 calc R U . . .
C103 C 0.5718(7) 0.1793(4) 0.2735(5) 0.069(3) Uani 1 1 d . U . . .
H103 H 0.5711 0.1544 0.2565 0.083 Uiso 1 1 calc R U . . .
C104 C 0.6483(7) 0.1947(4) 0.3147(6) 0.073(3) Uani 1 1 d . U . . .
H104 H 0.7018 0.1803 0.3253 0.087 Uiso 1 1 calc R U . . .
C105 C 0.6504(6) 0.2314(4) 0.3422(5) 0.065(3) Uani 1 1 d . U . . .
H105 H 0.7046 0.2415 0.3702 0.078 Uiso 1 1 calc R U . . .
C106 C 0.5729(6) 0.2521(3) 0.3280(4) 0.056(2) Uani 1 1 d . U . . .
H106 H 0.5732 0.2761 0.3478 0.067 Uiso 1 1 calc R U . . .
C107 C 0.7873(13) 0.4772(6) 0.2055(11) 0.351(13) Uani 1 1 d D U . . .
H107 H 0.7973 0.4531 0.2310 0.422 Uiso 1 1 calc R U . . .
C108 C 0.5431(12) 0.4341(5) 0.3104(6) 0.120(4) Uani 1 1 d D U . . .
H108 H 0.5764 0.4135 0.2972 0.144 Uiso 1 1 calc R U . . .
C109 C 0.382(3) 0.4570(14) 0.9866(17) 0.399(11) Uani 0.5 1 d D U P C 1
H109 H 0.3617 0.4773 0.9536 0.479 Uiso 0.5 1 calc R U P C 1
Cl7 Cl 0.502(3) 0.4396(10) 1.0050(16) 0.386(7) Uani 0.5 1 d D U P C 1
Cl8 Cl 0.396(2) 0.4734(8) 1.0708(16) 0.386(7) Uani 0.5 1 d D U P C 1
Cl9 Cl 0.295(3) 0.4179(10) 0.9828(17) 0.386(7) Uani 0.5 1 d D U P C 1
C110 C 0.253(3) 0.4354(14) 0.9685(19) 0.399(11) Uani 0.5 1 d D U P D 2
H110 H 0.2412 0.4630 0.9568 0.479 Uiso 0.5 1 calc R U P D 2
Cl7B Cl 0.190(3) 0.4011(10) 0.9006(13) 0.386(7) Uani 0.5 1 d D U P D 2
Cl8B Cl 0.194(3) 0.4180(10) 1.0246(13) 0.386(7) Uani 0.5 1 d D U P D 2
Cl9B Cl 0.377(3) 0.4221(11) 0.9924(19) 0.386(7) Uani 0.5 1 d D U P D 2
Cl1 Cl 0.7711(10) 0.5260(5) 0.2391(9) 0.382(8) Uani 1 1 d D U . . .
Cl2 Cl 0.6828(12) 0.4849(5) 0.1324(9) 0.391(8) Uani 1 1 d D U . . .
Cl3 Cl 0.8793(12) 0.5003(5) 0.1812(10) 0.435(10) Uani 1 1 d D U . . .
Cl4 Cl 0.4743(6) 0.46254(16) 0.2404(3) 0.197(3) Uani 1 1 d D U . . .
Cl5 Cl 0.6162(5) 0.46550(19) 0.3617(3) 0.166(2) Uani 1 1 d . U . . .
Cl6 Cl 0.4679(5) 0.41383(18) 0.3421(4) 0.173(2) Uani 1 1 d . U . . .
Cu1 Cu 0.25480(7) 0.23837(3) 0.18952(5) 0.0450(3) Uani 1 1 d . U . . .
Cu2 Cu 0.17713(7) 0.19973(4) 0.30052(5) 0.0500(3) Uani 1 1 d . U . . .
Cu3 Cu 0.09173(7) 0.16953(4) 0.16752(5) 0.0505(3) Uani 1 1 d . U . . .
F1 F 0.8094(11) 0.4151(5) 0.2940(9) 0.217(5) Uani 1 1 d . U . . .
F2 F 0.7105(10) 0.3414(5) 0.2397(9) 0.220(5) Uani 1 1 d . U . . .
F3 F 0.8406(9) 0.3576(5) 0.3231(8) 0.211(5) Uani 1 1 d . U . . .
F4 F 0.8153(9) 0.3712(5) 0.2252(7) 0.207(5) Uani 1 1 d . U . . .
F5 F 0.6867(9) 0.4010(5) 0.2206(8) 0.205(5) Uani 1 1 d . U . . .
F6 F 0.7028(9) 0.3788(5) 0.3114(7) 0.201(5) Uani 1 1 d . U . . .
Fe1 Fe 0.45257(15) 0.08606(6) 0.07613(10) 0.0877(6) Uani 1 1 d . U . . .
Fe2 Fe 0.09467(12) 0.40952(6) 0.27056(10) 0.0828(6) Uani 1 1 d . U . . .
Fe3 Fe -0.02857(10) 0.11157(5) 0.29723(7) 0.0596(4) Uani 1 1 d . U . . .
Fe4 Fe 0.40942(8) 0.31618(4) 0.13750(7) 0.0517(4) Uani 1 1 d . U . . .
N1 N 0.3527(5) 0.1147(2) 0.2364(4) 0.0532(18) Uani 1 1 d . U . . .
N2 N -0.0039(5) 0.2906(2) 0.1950(3) 0.0440(16) Uani 1 1 d . U . . .
P1 P 0.02292(17) 0.11091(8) 0.15887(13) 0.0521(6) Uani 1 1 d . U . . .
P2 P 0.09730(17) 0.19160(8) 0.36762(12) 0.0512(6) Uani 1 1 d . U . . .
P3 P 0.38573(14) 0.26520(8) 0.26105(11) 0.0472(6) Uani 1 1 d . U . . .
P4 P 0.22797(15) 0.25700(8) 0.08432(10) 0.0443(5) Uani 1 1 d . U . . .
P5 P 0.7625(2) 0.37695(16) 0.2701(2) 0.1005(13) Uani 1 1 d . U . . .
S1 S 0.23798(15) 0.16902(7) 0.16857(11) 0.0479(5) Uani 1 1 d . U . . .
S2 S 0.29356(17) 0.15825(8) 0.31252(12) 0.0572(6) Uani 1 1 d . U . . .
S3 S 0.00349(15) 0.22284(7) 0.14137(12) 0.0513(6) Uani 1 1 d . U . . .
S4 S 0.15972(14) 0.25871(7) 0.24845(10) 0.0449(5) Uani 1 1 d . U . . .

loop_
_atom_site_aniso_label
_atom_site_aniso_U_11
_atom_site_aniso_U_22
_atom_site_aniso_U_33
_atom_site_aniso_U_23
_atom_site_aniso_U_13
_atom_site_aniso_U_12
C1 0.039(4) 0.061(5) 0.043(4) 0.004(3) 0.018(3) 0.002(3)
C2 0.066(5) 0.066(6) 0.060(5) -0.005(4) 0.029(4) 0.010(4)
C3 0.072(5) 0.084(6) 0.059(5) -0.012(4) 0.037(4) 0.002(4)
C4 0.109(7) 0.089(6) 0.069(6) -0.014(4) 0.043(5) -0.008(5)
C5 0.125(7) 0.108(6) 0.095(7) -0.024(5) 0.064(6) -0.021(5)
C6 0.101(6) 0.120(7) 0.093(7) -0.031(5) 0.059(5) -0.012(5)
C7 0.082(5) 0.108(7) 0.079(5) -0.020(5) 0.043(4) 0.008(5)
C8 0.119(7) 0.101(6) 0.085(5) -0.022(4) 0.062(5) -0.014(5)
C9 0.119(7) 0.101(6) 0.085(5) -0.022(4) 0.062(5) -0.014(5)
C10 0.119(7) 0.101(6) 0.085(5) -0.022(4) 0.062(5) -0.014(5)
C11 0.119(7) 0.101(6) 0.085(5) -0.022(4) 0.062(5) -0.014(5)
C12 0.119(7) 0.101(6) 0.085(5) -0.022(4) 0.062(5) -0.014(5)
C8B 0.122(12) 0.124(13) 0.095(9) -0.030(9) 0.060(9) -0.020(10)
C9B 0.124(12) 0.121(12) 0.096(12) -0.041(9) 0.058(10) -0.016(9)
C10B 0.137(12) 0.119(9) 0.105(11) -0.036(7) 0.064(9) -0.014(7)
C11B 0.130(11) 0.119(10) 0.098(11) -0.033(8) 0.061(8) -0.024(7)
C12B 0.123(10) 0.128(13) 0.099(11) -0.028(10) 0.063(8) -0.018(8)
C13 0.077(6) 0.096(7) 0.054(5) 0.009(4) 0.022(4) 0.044(5)
C14 0.171(8) 0.126(6) 0.132(6) 0.037(5) 0.065(6) 0.029(5)
C15 0.171(8) 0.126(6) 0.132(6) 0.037(5) 0.065(6) 0.029(5)
C16 0.171(8) 0.126(6) 0.132(6) 0.037(5) 0.065(6) 0.029(5)
C17 0.171(8) 0.126(6) 0.132(6) 0.037(5) 0.065(6) 0.029(5)
C18 0.171(8) 0.126(6) 0.132(6) 0.037(5) 0.065(6) 0.029(5)
C19 0.171(8) 0.126(6) 0.132(6) 0.037(5) 0.065(6) 0.029(5)
C20 0.032(3) 0.061(4) 0.040(4) 0.001(3) 0.017(3) -0.005(3)
C21 0.049(5) 0.067(5) 0.054(5) -0.017(4) 0.022(4) 0.003(4)
C22 0.057(5) 0.070(4) 0.065(5) -0.014(4) 0.025(4) -0.003(3)
C23 0.064(5) 0.085(5) 0.110(7) -0.027(5) 0.045(5) -0.016(4)
C24 0.094(6) 0.089(6) 0.115(7) -0.028(5) 0.052(5) -0.021(5)
C25 0.109(7) 0.076(6) 0.107(6) -0.024(5) 0.046(5) -0.020(5)
C26 0.073(5) 0.066(5) 0.092(6) -0.015(4) 0.027(4) -0.004(4)
C27 0.081(10) 0.128(12) 0.097(11) -0.060(9) 0.036(8) -0.030(8)
C28 0.078(10) 0.120(11) 0.101(10) -0.050(8) 0.036(8) -0.029(8)
C29 0.088(9) 0.123(11) 0.120(9) -0.046(7) 0.040(7) -0.029(7)
C30 0.095(11) 0.117(9) 0.131(10) -0.055(7) 0.045(8) -0.024(7)
C31 0.092(10) 0.126(11) 0.123(11) -0.053(8) 0.046(8) -0.021(8)
C27B 0.109(11) 0.118(12) 0.108(8) -0.043(7) 0.046(7) -0.016(9)
C28B 0.102(10) 0.111(11) 0.110(8) -0.037(7) 0.034(6) -0.015(8)
C29B 0.091(10) 0.103(9) 0.111(9) -0.041(7) 0.034(7) -0.016(7)
C30B 0.092(11) 0.104(8) 0.111(10) -0.043(7) 0.035(8) -0.011(7)
C31B 0.101(10) 0.110(12) 0.118(13) -0.046(9) 0.046(9) -0.017(8)
C32 0.038(4) 0.067(5) 0.049(4) 0.000(4) 0.015(3) 0.004(3)
C33 0.034(4) 0.068(6) 0.060(4) 0.003(4) 0.017(3) 0.007(4)
C34 0.038(4) 0.098(7) 0.069(5) -0.009(5) 0.012(4) -0.004(4)
C35 0.039(5) 0.101(8) 0.093(7) -0.008(6) 0.018(5) -0.006(5)
C36 0.051(5) 0.103(9) 0.107(7) -0.001(6) 0.033(5) -0.004(5)
C37 0.074(6) 0.126(10) 0.090(7) 0.005(6) 0.043(5) -0.022(7)
C38 0.052(5) 0.109(8) 0.061(5) 0.001(5) 0.020(4) -0.014(5)
C39 0.049(4) 0.081(5) 0.059(5) -0.006(4) 0.023(4) -0.004(4)
C40 0.050(4) 0.086(6) 0.068(5) -0.004(4) 0.018(4) -0.006(4)
C41 0.059(5) 0.090(6) 0.077(5) -0.002(5) 0.031(4) -0.009(4)
C42 0.066(5) 0.090(6) 0.064(5) -0.004(4) 0.035(4) -0.013(4)
C43 0.050(4) 0.079(5) 0.052(4) -0.002(3) 0.025(3) -0.005(3)
C44 0.055(5) 0.072(5) 0.055(4) -0.003(3) 0.020(3) -0.001(4)
C45 0.073(5) 0.075(5) 0.073(5) -0.001(4) 0.032(4) -0.007(4)
C46 0.090(6) 0.082(5) 0.079(6) 0.007(4) 0.038(5) -0.003(4)
C47 0.086(6) 0.093(6) 0.072(5) 0.007(4) 0.032(4) 0.003(4)
C48 0.058(4) 0.081(6) 0.058(5) 0.000(4) 0.019(4) 0.001(4)
C49 0.052(5) 0.069(5) 0.066(5) -0.007(4) 0.023(4) 0.001(4)
C50 0.129(12) 0.075(6) 0.138(10) 0.014(6) 0.085(10) 0.027(6)
C51 0.166(17) 0.096(8) 0.193(13) -0.009(8) 0.119(13) 0.020(8)
C52 0.120(12) 0.117(8) 0.165(12) -0.029(7) 0.089(10) -0.003(8)
C53 0.129(12) 0.120(8) 0.113(9) -0.036(7) 0.070(9) -0.007(8)
C54 0.110(10) 0.090(7) 0.073(6) -0.005(5) 0.051(7) 0.005(6)
C55 0.048(4) 0.069(5) 0.053(5) 0.000(4) 0.015(3) -0.003(3)
C56 0.060(5) 0.081(6) 0.095(8) -0.017(6) 0.011(5) -0.002(4)
C57 0.067(6) 0.097(8) 0.122(11) -0.028(7) 0.005(6) -0.007(5)
C58 0.055(5) 0.099(7) 0.076(7) -0.005(6) 0.012(5) -0.006(4)
C59 0.048(5) 0.086(6) 0.077(7) 0.001(5) 0.017(4) 0.000(4)
C60 0.048(4) 0.069(5) 0.048(5) 0.004(4) 0.015(4) -0.002(4)
C61 0.055(5) 0.082(6) 0.045(4) 0.006(4) 0.019(4) -0.003(4)
C62 0.071(6) 0.102(8) 0.046(4) 0.003(4) 0.021(4) 0.001(5)
C63 0.082(7) 0.123(9) 0.051(5) 0.014(5) 0.028(5) 0.000(6)
C64 0.080(7) 0.125(9) 0.051(5) 0.021(6) 0.020(5) 0.005(6)
C65 0.082(8) 0.133(10) 0.063(5) 0.026(6) 0.025(5) 0.024(7)
C66 0.074(6) 0.109(8) 0.055(5) 0.013(5) 0.024(5) 0.019(6)
C67 0.058(5) 0.076(5) 0.036(4) 0.000(4) 0.020(4) 0.009(3)
C68 0.071(6) 0.092(7) 0.103(9) -0.005(6) 0.046(6) 0.014(5)
C69 0.109(8) 0.106(8) 0.135(13) -0.012(7) 0.066(8) 0.028(6)
C70 0.122(8) 0.102(8) 0.075(8) 0.001(6) 0.043(7) 0.021(6)
C71 0.115(8) 0.090(7) 0.085(9) -0.022(6) 0.039(7) 0.005(6)
C72 0.075(6) 0.085(6) 0.056(6) -0.012(5) 0.022(5) 0.000(4)
C73 0.040(3) 0.073(5) 0.047(4) 0.003(3) 0.021(3) 0.000(3)
C74 0.043(4) 0.077(5) 0.051(5) 0.000(4) 0.016(3) 0.001(3)
C75 0.046(4) 0.086(6) 0.058(5) 0.003(4) 0.027(4) 0.001(4)
C76 0.057(5) 0.087(6) 0.076(5) 0.006(4) 0.037(4) -0.003(4)
C77 0.049(4) 0.080(5) 0.055(4) 0.009(4) 0.024(3) -0.003(4)
C78 0.043(4) 0.076(5) 0.055(5) -0.004(4) 0.017(3) 0.002(3)
C79 0.034(4) 0.073(5) 0.045(4) -0.006(3) 0.012(3) -0.007(3)
C80 0.040(4) 0.081(5) 0.064(5) 0.000(4) 0.014(3) -0.011(4)
C81 0.061(5) 0.080(5) 0.063(5) -0.002(4) 0.017(4) -0.013(4)
C82 0.057(5) 0.077(5) 0.064(5) -0.001(4) 0.017(4) -0.001(4)
C83 0.033(4) 0.070(5) 0.034(4) -0.001(3) 0.006(3) 0.000(3)
C84 0.051(5) 0.071(6) 0.049(5) 0.003(4) 0.023(4) 0.004(4)
C85 0.055(5) 0.083(7) 0.068(5) 0.008(5) 0.027(4) 0.013(5)
C86 0.071(7) 0.098(8) 0.069(5) 0.014(5) 0.024(5) 0.022(6)
C87 0.062(6) 0.109(8) 0.052(5) 0.012(5) 0.006(4) 0.025(6)
C88 0.054(5) 0.099(7) 0.037(4) 0.005(4) 0.012(4) 0.017(5)
C89 0.040(4) 0.069(5) 0.036(4) -0.001(4) 0.008(3) 0.008(3)
C90 0.046(4) 0.074(6) 0.037(4) 0.001(4) 0.011(3) 0.002(4)
C91 0.057(5) 0.079(6) 0.048(5) -0.005(4) 0.009(4) -0.002(4)
C92 0.078(6) 0.090(7) 0.060(6) -0.015(5) 0.023(5) -0.003(5)
C93 0.080(6) 0.088(7) 0.080(7) -0.029(6) 0.041(5) -0.003(5)
C94 0.057(5) 0.080(6) 0.058(5) -0.010(5) 0.026(4) 0.002(4)
C95 0.025(4) 0.088(5) 0.040(4) -0.011(3) 0.010(3) -0.003(4)
C96 0.045(5) 0.094(6) 0.052(5) -0.015(4) 0.012(4) 0.005(4)
C97 0.061(7) 0.121(8) 0.057(5) -0.020(5) 0.019(5) 0.007(6)
C98 0.053(6) 0.138(8) 0.048(5) -0.016(5) 0.014(5) 0.004(6)
C99 0.056(6) 0.135(8) 0.048(5) -0.007(5) 0.017(4) 0.002(6)
C100 0.048(5) 0.100(6) 0.046(4) -0.002(4) 0.017(4) 0.003(5)
C101 0.029(3) 0.076(5) 0.043(4) 0.002(4) 0.013(3) 0.001(3)
C102 0.039(4) 0.077(5) 0.048(5) 0.002(4) 0.014(4) 0.002(4)
C103 0.053(4) 0.095(6) 0.063(6) 0.008(5) 0.024(4) 0.013(4)
C104 0.044(4) 0.110(7) 0.064(6) 0.010(5) 0.018(4) 0.019(4)
C105 0.031(4) 0.107(7) 0.059(6) 0.010(5) 0.016(4) 0.008(4)
C106 0.033(4) 0.093(6) 0.043(4) -0.001(4) 0.014(3) 0.002(4)
C107 0.339(15) 0.357(15) 0.352(15) 0.018(9) 0.111(9) 0.008(9)
C108 0.159(10) 0.092(9) 0.105(9) 0.007(7) 0.043(7) 0.014(7)
C109 0.410(13) 0.396(13) 0.391(12) -0.012(7) 0.137(7) 0.008(7)
Cl7 0.427(14) 0.373(11) 0.357(11) -0.024(8) 0.134(10) 0.015(10)
Cl8 0.427(14) 0.373(11) 0.357(11) -0.024(8) 0.134(10) 0.015(10)
Cl9 0.427(14) 0.373(11) 0.357(11) -0.024(8) 0.134(10) 0.015(10)
C110 0.410(13) 0.396(13) 0.391(12) -0.012(7) 0.137(7) 0.008(7)
Cl7B 0.427(14) 0.373(11) 0.357(11) -0.024(8) 0.134(10) 0.015(10)
Cl8B 0.427(14) 0.373(11) 0.357(11) -0.024(8) 0.134(10) 0.015(10)
Cl9B 0.427(14) 0.373(11) 0.357(11) -0.024(8) 0.134(10) 0.015(10)
Cl1 0.250(13) 0.381(15) 0.481(19) -0.034(13) 0.083(13) -0.037(11)
Cl2 0.339(14) 0.406(17) 0.385(15) 0.062(13) 0.070(12) 0.079(12)
Cl3 0.329(14) 0.429(19) 0.58(3) 0.176(17) 0.197(16) 0.125(12)
Cl4 0.297(9) 0.098(4) 0.147(5) 0.013(3) 0.015(5) 0.021(4)
Cl5 0.175(5) 0.161(5) 0.158(5) -0.021(4) 0.052(4) -0.009(4)
Cl6 0.186(6) 0.143(5) 0.202(6) 0.014(4) 0.080(5) 0.004(4)
Cu1 0.0306(5) 0.0692(8) 0.0341(5) 0.0008(5) 0.0098(4) -0.0023(5)
Cu2 0.0407(6) 0.0716(8) 0.0394(6) 0.0018(5) 0.0161(5) 0.0042(5)
Cu3 0.0403(6) 0.0630(8) 0.0467(6) -0.0022(5) 0.0132(5) 0.0016(5)
F1 0.160(9) 0.225(9) 0.253(12) -0.014(7) 0.057(8) -0.021(7)
F2 0.143(9) 0.238(9) 0.286(13) -0.046(8) 0.083(8) -0.025(7)
F3 0.128(7) 0.291(12) 0.199(9) 0.053(8) 0.040(6) 0.039(8)
F4 0.120(8) 0.349(14) 0.171(9) -0.011(8) 0.074(7) -0.001(8)
F5 0.112(7) 0.281(11) 0.215(9) 0.067(8) 0.048(6) 0.014(7)
F6 0.154(9) 0.291(13) 0.197(9) 0.027(8) 0.110(8) 0.033(8)
Fe1 0.1034(15) 0.0955(14) 0.0858(13) -0.0205(10) 0.0603(12) -0.0081(11)
Fe2 0.0605(10) 0.0909(13) 0.1027(14) -0.0404(11) 0.0354(10) -0.0172(9)
Fe3 0.0534(8) 0.0751(10) 0.0544(8) 0.0018(7) 0.0237(7) -0.0060(7)
Fe4 0.0327(6) 0.0715(9) 0.0521(8) 0.0045(7) 0.0161(6) -0.0037(6)
N1 0.049(4) 0.065(4) 0.049(4) 0.005(3) 0.021(3) 0.014(3)
N2 0.033(3) 0.058(4) 0.039(3) -0.004(3) 0.010(3) 0.001(3)
P1 0.0439(13) 0.0587(15) 0.0540(14) -0.0002(12) 0.0173(11) 0.0017(11)
P2 0.0462(13) 0.0724(17) 0.0402(12) 0.0008(12) 0.0217(10) 0.0007(12)
P3 0.0283(10) 0.0752(17) 0.0362(11) -0.0039(11) 0.0089(9) -0.0024(10)
P4 0.0337(11) 0.0672(16) 0.0318(11) 0.0014(10) 0.0110(9) 0.0005(10)
P5 0.0580(19) 0.154(4) 0.096(3) 0.006(3) 0.0351(19) 0.002(2)
S1 0.0393(11) 0.0621(15) 0.0411(12) 0.0024(11) 0.0127(9) 0.0043(10)
S2 0.0509(13) 0.0809(18) 0.0430(13) 0.0072(12) 0.0205(11) 0.0159(12)
S3 0.0355(11) 0.0598(15) 0.0557(14) -0.0077(12) 0.0118(10) 0.0016(10)
S4 0.0309(10) 0.0683(15) 0.0347(11) 0.0002(10) 0.0105(8) 0.0016(10)

loop_
_atom_type_symbol
_atom_type_description
_atom_type_scat_dispersion_real
_atom_type_scat_dispersion_imag
_atom_type_scat_source
C C 0.0033 0.0016 'International Tables Vol C Tables 4.2.6.8 and 6.1.1.4'
H H 0.0000 0.0000 'International Tables Vol C Tables 4.2.6.8 and 6.1.1.4'
N N 0.0061 0.0033 'International Tables Vol C Tables 4.2.6.8 and 6.1.1.4'
F F 0.0171 0.0103 'International Tables Vol C Tables 4.2.6.8 and 6.1.1.4'
P P 0.1023 0.0942 'International Tables Vol C Tables 4.2.6.8 and 6.1.1.4'
S S 0.1246 0.1234 'International Tables Vol C Tables 4.2.6.8 and 6.1.1.4'
Fe Fe 0.3463 0.8444 'International Tables Vol C Tables 4.2.6.8 and 6.1.1.4'
Cu Cu 0.3201 1.2651 'International Tables Vol C Tables 4.2.6.8 and 6.1.1.4'
Cl Cl 0.1484 0.1585 'International Tables Vol C Tables 4.2.6.8 and 6.1.1.4'

loop_
_geom_angle_atom_site_label_1
_geom_angle_atom_site_label_2
_geom_angle_atom_site_label_3
_geom_angle
N1 C1 S2 118.7(7)
N1 C1 S1 118.8(7)
S2 C1 S1 122.4(5)
C3 C2 N1 114.1(9)
C7 C3 C4 106.9(11)
C7 C3 C2 126.4(11)
C4 C3 C2 126.7(11)
C7 C3 Fe1 67.7(6)
C4 C3 Fe1 70.4(6)
C2 C3 Fe1 125.0(8)
C5 C4 C3 106.7(13)
C5 C4 Fe1 69.0(8)
C3 C4 Fe1 68.7(7)
C6 C5 C4 110.3(14)
C6 C5 Fe1 69.1(9)
C4 C5 Fe1 71.3(8)
C5 C6 C7 109.0(14)
C5 C6 Fe1 71.5(10)
C7 C6 Fe1 69.3(8)
C6 C7 C3 107.2(13)
C6 C7 Fe1 69.6(8)
C3 C7 Fe1 70.9(7)
C9 C8 C12 108.0
C9 C8 Fe1 69.2(9)
C12 C8 Fe1 69.0(10)
C10 C9 C8 108.0
C10 C9 Fe1 68.3(10)
C8 C9 Fe1 70.5(9)
C9 C10 C11 108.0
C9 C10 Fe1 70.9(10)
C11 C10 Fe1 69.3(10)
C12 C11 C10 108.0
C12 C11 Fe1 70.8(9)
C10 C11 Fe1 69.5(9)
C11 C12 C8 108.0
C11 C12 Fe1 68.3(10)
C8 C12 Fe1 70.7(9)
C12B C8B C9B 108.0
C12B C8B Fe1 70.2(11)
C9B C8B Fe1 70.0(10)
C8B C9B C10B 108.0
C8B C9B Fe1 70.4(10)
C10B C9B Fe1 70.0(11)
C11B C10B C9B 108.0
C11B C10B Fe1 70.3(10)
C9B C10B Fe1 70.3(11)
C12B C11B C10B 108.0
C12B C11B Fe1 70.4(10)
C10B C11B Fe1 70.1(9)
C11B C12B C8B 108.0
C11B C12B Fe1 70.0(11)
C8B C12B Fe1 70.3(10)
N1 C13 C14 113.8(11)
C15 C14 C19 120.0
C15 C14 C13 125.9(10)
C19 C14 C13 114.1(10)
C16 C15 C14 120.0
C15 C16 C17 120.0
C16 C17 C18 120.0
C19 C18 C17 120.0
C18 C19 C14 120.0
N2 C20 S3 119.3(7)
N2 C20 S4 118.7(7)
S3 C20 S4 121.9(5)
C22 C21 N2 113.2(8)
C23 C22 C26 106.6(11)
C23 C22 C21 124.4(11)
C26 C22 C21 129.0(10)
C23 C22 Fe2 69.2(7)
C26 C22 Fe2 68.6(7)
C21 C22 Fe2 127.2(7)
C24 C23 C22 108.4(12)
C24 C23 Fe2 69.1(8)
C22 C23 Fe2 70.3(6)
C23 C24 C25 109.5(12)
C23 C24 Fe2 70.2(8)
C25 C24 Fe2 70.5(8)
C26 C25 C24 105.7(13)
C26 C25 Fe2 68.7(8)
C24 C25 Fe2 68.5(9)
C25 C26 C22 109.8(12)
C25 C26 Fe2 70.5(8)
C22 C26 Fe2 70.4(7)
C31 C27 C28 108.0
C31 C27 Fe2 67.1(10)
C28 C27 Fe2 71.3(10)
C27 C28 C29 108.0
C27 C28 Fe2 69.5(10)
C29 C28 Fe2 68.0(9)
C30 C29 C28 108.0
C30 C29 Fe2 67.3(10)
C28 C29 Fe2 72.5(9)
C29 C30 C31 108.0
C29 C30 Fe2 72.0(10)
C31 C30 Fe2 70.3(10)
C27 C31 C30 108.0
C27 C31 Fe2 72.8(9)
C30 C31 Fe2 68.5(9)
C31B C27B C28B 108.0
C31B C27B Fe2 71.1(9)
C28B C27B Fe2 67.7(10)
C29B C28B C27B 108.0
C29B C28B Fe2 69.2(9)
C27B C28B Fe2 71.6(10)
C28B C29B C30B 108.0
C28B C29B Fe2 69.5(10)
C30B C29B Fe2 71.5(10)
C31B C30B C29B 108.0
C31B C30B Fe2 71.3(10)
C29B C30B Fe2 67.7(10)
C30B C31B C27B 108.0
C30B C31B Fe2 68.8(9)
C27B C31B Fe2 69.0(9)
N2 C32 C33 115.1(8)
C34 C33 C38 118.9(10)
C34 C33 C32 121.3(9)
C38 C33 C32 119.7(9)
C35 C34 C33 121.8(12)
C36 C35 C34 121.1(13)
C35 C36 C37 119.9(12)
C38 C37 C36 119.9(12)
C37 C38 C33 118.3(11)
C43 C39 C40 109.7(10)
C43 C39 Fe3 70.3(7)
C40 C39 Fe3 72.1(7)
C39 C40 C41 105.8(10)
C39 C40 Fe3 67.3(6)
C41 C40 Fe3 67.6(6)
C42 C41 C40 108.6(10)
C42 C41 Fe3 69.3(6)
C40 C41 Fe3 71.4(6)
C43 C42 C41 107.9(10)
C43 C42 Fe3 70.0(6)
C41 C42 Fe3 69.8(6)
C39 C43 C42 107.9(9)
C39 C43 P2 125.1(8)
C42 C43 P2 127.0(8)
C39 C43 Fe3 69.1(6)
C42 C43 Fe3 69.2(6)
P2 C43 Fe3 125.9(5)
C45 C44 C48 107.2(10)
C45 C44 P1 128.3(9)
C48 C44 P1 124.5(8)
C45 C44 Fe3 68.9(6)
C48 C44 Fe3 69.0(6)
P1 C44 Fe3 126.7(6)
C44 C45 C46 109.0(11)
C44 C45 Fe3 70.2(7)
C46 C45 Fe3 69.6(7)
C47 C46 C45 107.1(11)
C47 C46 Fe3 70.5(8)
C45 C46 Fe3 69.1(7)
C46 C47 C48 109.2(11)
C46 C47 Fe3 69.3(8)
C48 C47 Fe3 68.7(7)
C44 C48 C47 107.5(10)
C44 C48 Fe3 70.0(6)
C47 C48 Fe3 70.2(7)
C50 C49 C54 120.0
C50 C49 P1 123.4(4)
C54 C49 P1 116.3(4)
C51 C50 C49 120.0
C50 C51 C52 120.0
C53 C52 C51 120.0
C54 C53 C52 120.0
C53 C54 C49 120.0
C60 C55 C56 120.2(10)
C60 C55 P1 119.2(8)
C56 C55 P1 120.5(9)
C55 C56 C57 117.7(12)
C58 C57 C56 120.7(13)
C59 C58 C57 120.2(12)
C58 C59 C60 120.6(12)
C55 C60 C59 120.5(11)
C66 C61 C62 118.7(10)
C66 C61 P2 119.7(8)
C62 C61 P2 121.5(9)
C63 C62 C61 120.6(12)
C64 C63 C62 119.4(11)
C63 C64 C65 121.7(12)
C66 C65 C64 118.6(13)
C61 C66 C65 121.0(11)
C72 C67 C68 118.5(11)
C72 C67 P2 118.0(8)
C68 C67 P2 123.4(9)
C67 C68 C69 118.8(13)
C70 C69 C68 122.4(14)
C71 C70 C69 116.9(15)
C70 C71 C72 122.0(15)
C67 C72 C71 121.0(12)
C74 C73 C77 107.2(8)
C74 C73 P4 124.1(8)
C77 C73 P4 128.6(7)
C74 C73 Fe4 69.5(6)
C77 C73 Fe4 70.8(6)
P4 C73 Fe4 122.8(5)
C75 C74 C73 108.4(9)
C75 C74 Fe4 71.3(6)
C73 C74 Fe4 69.2(6)
C76 C75 C74 108.7(9)
C76 C75 Fe4 69.5(6)
C74 C75 Fe4 68.6(6)
C75 C76 C77 110.0(10)
C75 C76 Fe4 71.9(6)
C77 C76 Fe4 70.3(6)
C73 C77 C76 105.5(9)
C73 C77 Fe4 68.2(6)
C76 C77 Fe4 68.3(6)
C82 C78 C79 109.9(9)
C82 C78 Fe4 70.8(6)
C79 C78 Fe4 70.5(5)
C78 C79 C80 105.5(9)
C78 C79 P3 123.5(7)
C80 C79 P3 130.7(8)
C78 C79 Fe4 67.8(5)
C80 C79 Fe4 69.3(6)
P3 C79 Fe4 121.9(5)
C81 C80 C79 108.0(9)
C81 C80 Fe4 69.4(6)
C79 C80 Fe4 69.3(5)
C80 C81 C82 109.4(10)
C80 C81 Fe4 70.6(6)
C82 C81 Fe4 69.4(6)
C78 C82 C81 107.2(10)
C78 C82 Fe4 69.1(6)
C81 C82 Fe4 69.3(7)
C88 C83 C84 118.9(9)
C88 C83 P4 121.1(7)
C84 C83 P4 119.9(7)
C83 C84 C85 120.9(9)
C84 C85 C86 119.0(10)
C87 C86 C85 120.6(11)
C86 C87 C88 118.5(11)
C83 C88 C87 122.1(10)
C90 C89 C94 119.0(9)
C90 C89 P4 118.8(7)
C94 C89 P4 122.2(8)
C89 C90 C91 119.3(9)
C92 C91 C90 121.3(11)
C91 C92 C93 119.4(11)
C94 C93 C92 120.7(11)
C93 C94 C89 120.3(10)
C100 C95 C96 117.8(9)
C100 C95 P3 120.6(8)
C96 C95 P3 121.5(8)
C95 C96 C97 118.1(11)
C98 C97 C96 121.7(13)
C97 C98 C99 120.1(11)
C98 C99 C100 118.0(13)
C95 C100 C99 124.3(12)
C102 C101 C106 118.5(9)
C102 C101 P3 119.3(7)
C106 C101 P3 122.3(8)
C101 C102 C103 121.8(10)
C104 C103 C102 117.6(12)
C103 C104 C105 122.1(10)
C106 C105 C104 119.2(10)
C105 C106 C101 120.6(11)
Cl3 C107 Cl1 87.9(11)
Cl3 C107 Cl2 102.8(14)
Cl1 C107 Cl2 91.1(12)
Cl5 C108 Cl6 112.5(10)
Cl5 C108 Cl4 107.3(9)
Cl6 C108 Cl4 105.9(10)
Cl7 C109 Cl8 97(2)
Cl7 C109 Cl9 116(3)
Cl8 C109 Cl9 95.1(7)
Cl8B C110 Cl9B 116(3)
Cl8B C110 Cl7B 95.1(7)
Cl9B C110 Cl7B 106(3)
P3 Cu1 P4 113.11(9)
P3 Cu1 S4 94.86(9)
P4 Cu1 S4 122.56(9)
P3 Cu1 S1 122.33(10)
P4 Cu1 S1 96.12(9)
S4 Cu1 S1 110.00(9)
S2 Cu2 P2 117.03(11)
S2 Cu2 S4 124.27(10)
P2 Cu2 S4 116.18(10)
S2 Cu2 Cu3 88.20(8)
P2 Cu2 Cu3 116.47(9)
S4 Cu2 Cu3 82.60(7)
S3 Cu3 P1 117.74(10)
S3 Cu3 S1 122.51(10)
P1 Cu3 S1 116.38(10)
S3 Cu3 Cu2 90.07(8)
P1 Cu3 Cu2 115.62(8)
S1 Cu3 Cu2 83.39(7)
C7 Fe1 C11 121.9(8)
C7 Fe1 C10 102.8(8)
C11 Fe1 C10 41.2(5)
C7 Fe1 C6 41.1(5)
C11 Fe1 C6 157.7(9)
C10 Fe1 C6 119.8(9)
C7 Fe1 C12 161.1(8)
C11 Fe1 C12 40.9(5)
C10 Fe1 C12 68.8(7)
C6 Fe1 C12 157.8(8)
C7 Fe1 C5 67.8(6)
C11 Fe1 C5 161.7(9)
C10 Fe1 C5 156.6(9)
C6 Fe1 C5 39.3(6)
C12 Fe1 C5 126.2(8)
C7 Fe1 C9 117.3(8)
C11 Fe1 C9 68.8(6)
C10 Fe1 C9 40.8(4)
C6 Fe1 C9 104.1(8)
C12 Fe1 C9 68.2(5)
C5 Fe1 C9 122.8(8)
C7 Fe1 C3 41.4(5)
C11 Fe1 C3 108.4(6)
C10 Fe1 C3 120.3(6)
C6 Fe1 C3 68.6(5)
C12 Fe1 C3 127.1(7)
C5 Fe1 C3 67.7(5)
C9 Fe1 C3 154.7(8)
C7 Fe1 C8 154.0(8)
C11 Fe1 C8 68.4(6)
C10 Fe1 C8 68.4(5)
C6 Fe1 C8 120.5(8)
C12 Fe1 C8 40.3(4)
C5 Fe1 C8 110.1(7)
C9 Fe1 C8 40.3(4)
C3 Fe1 C8 164.0(8)
C7 Fe1 C4 68.9(5)
C11 Fe1 C4 125.6(8)
C10 Fe1 C4 158.9(7)
C6 Fe1 C4 67.4(6)
C12 Fe1 C4 112.5(7)
C5 Fe1 C4 39.7(5)
C9 Fe1 C4 160.3(8)
C3 Fe1 C4 40.9(5)
C8 Fe1 C4 127.3(8)
C7 Fe1 C10B 112.7(8)
C6 Fe1 C10B 122.6(9)
C5 Fe1 C10B 152.9(9)
C3 Fe1 C10B 132.0(8)
C4 Fe1 C10B 167.4(9)
C7 Fe1 C11B 117.3(8)
C6 Fe1 C11B 152.4(10)
C5 Fe1 C11B 166.1(10)
C3 Fe1 C11B 106.9(7)
C4 Fe1 C11B 128.0(8)
C10B Fe1 C11B 39.6(5)
C29B Fe2 C28B 41.3(5)
C30 Fe2 C24 119.4(8)
C29B Fe2 C24 104.5(7)
C28B Fe2 C24 121.5(9)
C30 Fe2 C26 136.4(9)
C29B Fe2 C26 148.8(9)
C28B Fe2 C26 167.2(10)
C24 Fe2 C26 68.2(6)
C30 Fe2 C31 41.2(5)
C24 Fe2 C31 151.4(9)
C26 Fe2 C31 110.3(7)
C30 Fe2 C23 147.6(9)
C29B Fe2 C23 126.8(7)
C28B Fe2 C23 112.8(7)
C24 Fe2 C23 40.6(5)
C26 Fe2 C23 68.3(5)
C31 Fe2 C23 167.5(9)
C30 Fe2 C25 113.9(8)
C29B Fe2 C25 113.7(9)
C28B Fe2 C25 152.0(10)
C24 Fe2 C25 41.0(6)
C26 Fe2 C25 40.8(5)
C31 Fe2 C25 118.6(8)
C23 Fe2 C25 69.0(6)
C30 Fe2 C22 171.5(8)
C29B Fe2 C22 166.4(8)
C28B Fe2 C22 131.5(8)
C24 Fe2 C22 68.4(5)
C26 Fe2 C22 41.0(5)
C31 Fe2 C22 130.3(8)
C23 Fe2 C22 40.5(4)
C25 Fe2 C22 69.3(5)
C29B Fe2 C30B 40.8(4)
C28B Fe2 C30B 68.6(6)
C24 Fe2 C30B 120.6(8)
C26 Fe2 C30B 115.0(8)
C23 Fe2 C30B 160.1(8)
C25 Fe2 C30B 100.2(8)
C22 Fe2 C30B 152.8(8)
C29B Fe2 C27B 68.6(6)
C28B Fe2 C27B 40.7(5)
C24 Fe2 C27B 159.4(10)
C26 Fe2 C27B 127.8(9)
C23 Fe2 C27B 127.3(8)
C25 Fe2 C27B 159.5(10)
C22 Fe2 C27B 113.7(7)
C30B Fe2 C27B 67.7(6)
C30 Fe2 C29 40.8(5)
C24 Fe2 C29 111.8(7)
C26 Fe2 C29 176.9(9)
C31 Fe2 C29 68.2(6)
C23 Fe2 C29 113.8(8)
C25 Fe2 C29 137.2(8)
C22 Fe2 C29 142.0(9)
C39 Fe3 C42 68.7(5)
C39 Fe3 C45 128.6(5)
C42 Fe3 C45 150.8(4)
C39 Fe3 C48 120.0(4)
C42 Fe3 C48 127.1(5)
C45 Fe3 C48 68.9(5)
C39 Fe3 C41 68.6(4)
C42 Fe3 C41 40.9(4)
C45 Fe3 C41 117.3(5)
C48 Fe3 C41 164.4(5)
C39 Fe3 C46 165.4(5)
C42 Fe3 C46 115.9(5)
C45 Fe3 C46 41.3(5)
C48 Fe3 C46 69.3(5)
C41 Fe3 C46 105.2(5)
C39 Fe3 C43 40.6(4)
C42 Fe3 C43 40.9(4)
C45 Fe3 C43 166.9(4)
C48 Fe3 C43 108.7(4)
C41 Fe3 C43 68.6(4)
C46 Fe3 C43 151.1(5)
C39 Fe3 C44 109.4(4)
C42 Fe3 C44 166.2(4)
C45 Fe3 C44 40.9(4)
C48 Fe3 C44 41.0(4)
C41 Fe3 C44 152.3(5)
C46 Fe3 C44 69.5(5)
C43 Fe3 C44 129.0(4)
C39 Fe3 C47 154.1(5)
C42 Fe3 C47 106.7(5)
C45 Fe3 C47 68.0(5)
C48 Fe3 C47 41.2(4)
C41 Fe3 C47 125.6(5)
C46 Fe3 C47 40.2(5)
C43 Fe3 C47 119.3(5)
C44 Fe3 C47 68.6(5)
C39 Fe3 C40 40.5(4)
C42 Fe3 C40 68.8(5)
C45 Fe3 C40 107.8(5)
C48 Fe3 C40 153.7(4)
C41 Fe3 C40 41.0(4)
C46 Fe3 C40 126.4(5)
C43 Fe3 C40 68.3(4)
C44 Fe3 C40 119.3(4)
C47 Fe3 C40 163.7(5)
C73 Fe4 C78 108.3(4)
C73 Fe4 C74 41.3(4)
C78 Fe4 C74 132.3(4)
C73 Fe4 C76 68.7(4)
C78 Fe4 C76 148.8(5)
C74 Fe4 C76 67.0(5)
C73 Fe4 C81 171.0(4)
C78 Fe4 C81 68.3(4)
C74 Fe4 C81 147.1(4)
C76 Fe4 C81 109.6(5)
C73 Fe4 C82 130.9(4)
C78 Fe4 C82 40.1(4)
C74 Fe4 C82 170.8(4)
C76 Fe4 C82 117.1(5)
C81 Fe4 C82 41.2(4)
C73 Fe4 C77 41.0(4)
C78 Fe4 C77 115.4(4)
C74 Fe4 C77 68.5(4)
C76 Fe4 C77 41.4(4)
C81 Fe4 C77 132.0(5)
C82 Fe4 C77 108.6(5)
C73 Fe4 C79 114.7(4)
C78 Fe4 C79 41.7(4)
C74 Fe4 C79 108.1(4)
C76 Fe4 C79 169.0(4)
C81 Fe4 C79 68.8(4)
C82 Fe4 C79 69.3(4)
C77 Fe4 C79 147.6(4)
C73 Fe4 C80 147.7(4)
C78 Fe4 C80 69.2(4)
C74 Fe4 C80 115.5(4)
C76 Fe4 C80 130.4(4)
C81 Fe4 C80 40.1(4)
C82 Fe4 C80 68.9(5)
C77 Fe4 C80 170.2(4)
C79 Fe4 C80 41.5(4)
C73 Fe4 C75 68.4(4)
C78 Fe4 C75 171.4(4)
C74 Fe4 C75 40.1(4)
C76 Fe4 C75 38.6(4)
C81 Fe4 C75 116.2(4)
C82 Fe4 C75 147.9(4)
C77 Fe4 C75 67.7(4)
C79 Fe4 C75 131.5(4)
C80 Fe4 C75 109.1(4)
C1 N1 C13 121.5(8)
C1 N1 C2 123.1(8)
C13 N1 C2 115.4(8)
C20 N2 C32 120.3(7)
C20 N2 C21 124.2(8)
C32 N2 C21 115.4(7)
C44 P1 C49 104.5(4)
C44 P1 C55 102.2(5)
C49 P1 C55 101.1(4)
C44 P1 Cu3 117.7(4)
C49 P1 Cu3 112.1(3)
C55 P1 Cu3 117.0(4)
C43 P2 C67 102.0(5)
C43 P2 C61 103.5(5)
C67 P2 C61 102.9(5)
C43 P2 Cu2 117.4(3)
C67 P2 Cu2 112.4(3)
C61 P2 Cu2 116.7(3)
C79 P3 C101 104.7(4)
C79 P3 C95 102.9(5)
C101 P3 C95 102.0(4)
C79 P3 Cu1 109.8(3)
C101 P3 Cu1 119.7(3)
C95 P3 Cu1 115.8(3)
C73 P4 C89 101.4(4)
C73 P4 C83 103.5(4)
C89 P4 C83 100.8(4)
C73 P4 Cu1 111.3(3)
C89 P4 Cu1 116.6(3)
C83 P4 Cu1 120.8(3)
F2 P5 F1 173.7(11)
F2 P5 F4 86.3(9)
F1 P5 F4 91.8(9)
F2 P5 F6 87.2(9)
F1 P5 F6 94.6(10)
F4 P5 F6 173.5(10)
F2 P5 F3 99.5(10)
F1 P5 F3 86.4(10)
F4 P5 F3 88.5(8)
F6 P5 F3 93.0(8)
F2 P5 F5 86.8(9)
F1 P5 F5 87.3(9)
F4 P5 F5 93.7(8)
F6 P5 F5 85.5(8)
F3 P5 F5 173.4(11)
C1 S1 Cu3 104.7(3)
C1 S1 Cu1 107.5(3)
Cu3 S1 Cu1 92.14(9)
C1 S2 Cu2 110.9(3)
C20 S3 Cu3 110.7(3)
C20 S4 Cu2 105.6(3)
C20 S4 Cu1 108.1(3)
Cu2 S4 Cu1 91.78(9)

loop_
_geom_bond_atom_site_label_1
_geom_bond_atom_site_label_2
_geom_bond_distance
C1 N1 1.350(11)
C1 S2 1.720(9)
C1 S1 1.734(9)
C2 C3 1.478(14)
C2 N1 1.488(12)
C3 C7 1.438(17)
C3 C4 1.447(17)
C3 Fe1 2.057(10)
C4 C5 1.404(19)
C4 Fe1 2.079(13)
C5 C6 1.37(2)
C5 Fe1 2.050(15)
C6 C7 1.416(18)
C6 Fe1 2.019(16)
C7 Fe1 2.014(14)
C8 C9 1.4200
C8 C12 1.4200
C8 Fe1 2.07(2)
C9 C10 1.4200
C9 Fe1 2.05(2)
C10 C11 1.4200
C10 Fe1 2.02(3)
C11 C12 1.4200
C11 Fe1 2.01(3)
C12 Fe1 2.05(3)
C8B C12B 1.4200
C8B C9B 1.4200
C8B Fe1 2.10(3)
C9B C10B 1.4200
C9B Fe1 2.10(2)
C10B C11B 1.4200
C10B Fe1 2.09(3)
C11B C12B 1.4200
C11B Fe1 2.10(3)
C12B Fe1 2.10(3)
C13 N1 1.460(13)
C13 C14 1.467(15)
C14 C15 1.3900
C14 C19 1.3900
C15 C16 1.3900
C16 C17 1.3900
C17 C18 1.3900
C18 C19 1.3900
C20 N2 1.332(11)
C20 S3 1.703(9)
C20 S4 1.756(9)
C21 C22 1.470(15)
C21 N2 1.494(12)
C22 C23 1.416(15)
C22 C26 1.429(16)
C22 Fe2 2.051(11)
C23 C24 1.409(19)
C23 Fe2 2.037(12)
C24 C25 1.43(2)
C24 Fe2 2.022(14)
C25 C26 1.421(18)
C25 Fe2 2.050(16)
C26 Fe2 2.027(13)
C27 C31 1.4200
C27 C28 1.4200
C27 Fe2 2.10(2)
C28 C29 1.4200
C28 Fe2 2.13(2)
C29 C30 1.4200
C29 Fe2 2.07(3)
C30 C31 1.4200
C30 Fe2 2.01(3)
C31 Fe2 2.03(3)
C27B C31B 1.4200
C27B C28B 1.4200
C27B Fe2 2.07(3)
C28B C29B 1.4200
C28B Fe2 2.01(3)
C29B C30B 1.4200
C29B Fe2 2.01(2)
C30B C31B 1.4200
C30B Fe2 2.06(2)
C31B Fe2 2.09(3)
C32 N2 1.469(11)
C32 C33 1.508(13)
C33 C34 1.371(14)
C33 C38 1.402(14)
C34 C35 1.370(15)
C35 C36 1.308(18)
C36 C37 1.425(19)
C37 C38 1.394(16)
C39 C43 1.406(15)
C39 C40 1.422(14)
C39 Fe3 2.020(12)
C40 C41 1.442(16)
C40 Fe3 2.084(11)
C41 C42 1.419(16)
C41 Fe3 2.032(11)
C42 C43 1.418(14)
C42 Fe3 2.025(11)
C43 P2 1.803(10)
C43 Fe3 2.036(11)
C44 C45 1.423(15)
C44 C48 1.428(15)
C44 P1 1.796(11)
C44 Fe3 2.043(10)
C45 C46 1.431(17)
C45 Fe3 2.026(12)
C46 C47 1.402(18)
C46 Fe3 2.033(13)
C47 C48 1.434(16)
C47 Fe3 2.049(13)
C48 Fe3 2.029(11)
C49 C50 1.3900
C49 C54 1.3900
C49 P1 1.824(6)
C50 C51 1.3900
C51 C52 1.3900
C52 C53 1.3900
C53 C54 1.3900
C55 C60 1.356(14)
C55 C56 1.377(16)
C55 P1 1.848(10)
C56 C57 1.434(17)
C57 C58 1.347(18)
C58 C59 1.341(17)
C59 C60 1.391(14)
C61 C66 1.364(16)
C61 C62 1.422(14)
C61 P2 1.837(10)
C62 C63 1.387(16)
C63 C64 1.341(18)
C64 C65 1.413(17)
C65 C66 1.391(16)
C67 C72 1.360(16)
C67 C68 1.375(15)
C67 P2 1.830(10)
C68 C69 1.387(18)
C69 C70 1.39(2)
C70 C71 1.32(2)
C71 C72 1.386(17)
C73 C74 1.423(13)
C73 C77 1.425(14)
C73 P4 1.808(9)
C73 Fe4 2.017(10)
C74 C75 1.398(14)
C74 Fe4 2.021(11)
C75 C76 1.349(15)
C75 Fe4 2.055(10)
C76 C77 1.442(14)
C76 Fe4 2.025(11)
C77 Fe4 2.052(11)
C78 C82 1.393(15)
C78 C79 1.450(14)
C78 Fe4 2.018(10)
C79 C80 1.455(13)
C79 P3 1.803(10)
C79 Fe4 2.055(9)
C80 C81 1.402(16)
C80 Fe4 2.055(11)
C81 C82 1.436(15)
C81 Fe4 2.039(11)
C82 Fe4 2.040(12)
C83 C88 1.355(13)
C83 C84 1.374(13)
C83 P4 1.838(9)
C84 C85 1.380(14)
C85 C86 1.397(16)
C86 C87 1.362(16)
C87 C88 1.393(15)
C89 C90 1.372(13)
C89 C94 1.406(13)
C89 P4 1.832(10)
C90 C91 1.407(14)
C91 C92 1.356(15)
C92 C93 1.377(17)
C93 C94 1.372(15)
C95 C100 1.367(14)
C95 C96 1.372(15)
C95 P3 1.831(9)
C96 C97 1.449(15)
C97 C98 1.336(18)
C98 C99 1.374(18)
C99 C100 1.383(14)
C101 C102 1.353(14)
C101 C106 1.402(13)
C101 P3 1.826(9)
C102 C103 1.405(14)
C103 C104 1.341(16)
C104 C105 1.391(16)
C105 C106 1.347(14)
C107 Cl3 1.882(10)
C107 Cl1 1.883(10)
C107 Cl2 1.885(10)
C108 Cl5 1.694(18)
C108 Cl6 1.716(19)
C108 Cl4 1.835(9)
C109 Cl7 1.888(10)
C109 Cl8 1.889(10)
C109 Cl9 1.892(10)
C110 Cl8B 1.890(10)
C110 Cl9B 1.891(10)
C110 Cl7B 1.894(10)
Cu1 P3 2.310(3)
Cu1 P4 2.313(3)
Cu1 S4 2.402(2)
Cu1 S1 2.413(3)
Cu2 S2 2.256(3)
Cu2 P2 2.270(3)
Cu2 S4 2.292(3)
Cu2 Cu3 2.9723(19)
Cu3 S3 2.242(3)
Cu3 P1 2.253(3)
Cu3 S1 2.289(3)
F1 P5 1.500(16)
F2 P5 1.489(16)
F3 P5 1.526(14)
F4 P5 1.514(12)
F5 P5 1.548(14)
F6 P5 1.521(12)
